data_4325983
loop_
_publ_author_name
'Yanjun Zhu'
'Chun-Hsing Chen'
'Claudia M. Fafard'
'Bruce M. Foxman'
'Oleg V. Ozerov'

_publ_section_title
;
 Net Heterolytic Cleavage of B-H and B-B Bonds Across the N-Pd Bond in a
 Cationic (PNP)Pd Fragment
;
_journal_name_full 'Inorganic Chemistry'
_journal_page_first 7980
_journal_page_last 7987
_journal_paper_doi 10.1021/ic2001283
_journal_volume 50
_journal_year 2011
_chemical_formula_moiety 'C25 H46 B11 F2 N1 P2 Pd1'
_chemical_formula_sum 'C25 H46 B11 F2 N P2 Pd'
_chemical_formula_weight 685.91
_space_group_IT_number 14
_symmetry_cell_setting monoclinic
_symmetry_space_group_name_Hall '-P 2yn'
_symmetry_space_group_name_H-M 'P 1 21/n 1'
_atom_sites_solution_hydrogens geom
_atom_sites_solution_primary direct
_audit_creation_date 11-01-17
_audit_creation_method CRYSTALS_ver_14.15
_cell_angle_alpha 90
_cell_angle_beta 96.191(2)
_cell_angle_gamma 90
_cell_formula_units_Z 4
_cell_length_a 13.3681(5)
_cell_length_b 15.0979(5)
_cell_length_c 16.8618(6)
_cell_measurement_reflns_used 9768
_cell_measurement_temperature 120
_cell_measurement_theta_max 30
_cell_measurement_theta_min 2
_cell_volume 3383.4(2)
_computing_cell_refinement 'Apex2 (Bruker AXS, 2006)'
_computing_data_collection 'Apex2 (Bruker AXS, 2006)'
_computing_data_reduction 'Apex2 (Bruker AXS, 2006)'
_computing_molecular_graphics 'CAMERON (Watkin et al., 1996)'
_computing_publication_material 'CRYSTALS (Betteridge et al., 2003)'
_computing_structure_refinement 'CRYSTALS (Betteridge et al., 2003)'
_computing_structure_solution 'SIR92 (Altomare et al., 1994)'
_diffrn_ambient_temperature 120
_diffrn_measured_fraction_theta_full 0.995
_diffrn_measured_fraction_theta_max 0.995
_diffrn_measurement_device Area
_diffrn_measurement_device_type 'Bruker Kappa Apex2'
_diffrn_measurement_method '\f & \w scans'
_diffrn_radiation_monochromator graphite
_diffrn_radiation_type 'Mo K\a'
_diffrn_radiation_wavelength 0.71073
_diffrn_reflns_av_R_equivalents 0.095
_diffrn_reflns_limit_h_max 16
_diffrn_reflns_limit_h_min -18
_diffrn_reflns_limit_k_max 21
_diffrn_reflns_limit_k_min -21
_diffrn_reflns_limit_l_max 23
_diffrn_reflns_limit_l_min -22
_diffrn_reflns_number 69655
_diffrn_reflns_theta_full 30.210
_diffrn_reflns_theta_max 30.210
_diffrn_reflns_theta_min 1.815
_diffrn_standards_number 0
_exptl_absorpt_coefficient_mu 0.673
_exptl_absorpt_correction_T_max 0.84
_exptl_absorpt_correction_T_min 0.82
_exptl_absorpt_correction_type multi-scan
_exptl_absorpt_process_details 'Apex2 (Bruker AXS, 2006)'
_exptl_crystal_colour blue
_exptl_crystal_density_diffrn 1.346
_exptl_crystal_description prism
_exptl_crystal_F_000 1408
_exptl_crystal_size_max 0.325
_exptl_crystal_size_mid 0.296
_exptl_crystal_size_min 0.260
_refine_diff_density_max 0.64
_refine_diff_density_min -0.87
_refine_ls_extinction_method none
_refine_ls_goodness_of_fit_ref 0.9822
_refine_ls_hydrogen_treatment none
_refine_ls_matrix_type full
_refine_ls_number_parameters 383
_refine_ls_number_reflns 10007
_refine_ls_number_restraints 0
_refine_ls_R_factor_all 0.0491
_refine_ls_R_factor_gt 0.0406
_refine_ls_shift/su_max 0.0038131
_refine_ls_shift/su_mean 0.0002720
_refine_ls_structure_factor_coef Fsqd
_refine_ls_weighting_details
;
 Method= Modified Sheldrick 
 w=1/[\s^2^(F^2^) + ( 0.05P)^2^ + 2.82P] 
 ,where P=(max(Fo^2^,0) + 2Fc^2^)/3 
;
_refine_ls_weighting_scheme calc
_refine_ls_wR_factor_all 0.1086
_refine_ls_wR_factor_gt 0.1039
_refine_ls_wR_factor_ref 0.1086
_reflns_limit_h_max 18
_reflns_limit_h_min -18
_reflns_limit_k_max 21
_reflns_limit_k_min 0
_reflns_limit_l_max 23
_reflns_limit_l_min 0
_reflns_number_gt 8465
_reflns_number_total 10007
_reflns_threshold_expression I>2.0\s(I)
_oxford_diffrn_Wilson_B_factor 1.18
_oxford_diffrn_Wilson_scale 9.09
_oxford_refine_ls_r_factor_ref 0.0491
_oxford_refine_ls_scale 0.3476(3)
_oxford_reflns_number_all 10007
_oxford_reflns_threshold_expression_ref I>-10.0\s(I)
_oxford_structure_analysis_title 'OZ112_0m in P2(1)/n'
_cod_data_source_file ic2001283_si_001.cif
_cod_data_source_block oz112
_cod_original_sg_symbol_H-M 'P 1 21/n 1 '
_cod_original_formula_sum 'C25 H46 B11 F2 N1 P2 Pd1'
_cod_database_code 4325983

loop_
_symmetry_equiv_pos_as_xyz
x,y,z
-x,-y,-z
-x+1/2,y+1/2,-z+1/2
x+1/2,-y+1/2,z+1/2

loop_
_atom_site_label
_atom_site_type_symbol
_atom_site_fract_x
_atom_site_fract_y
_atom_site_fract_z
_atom_site_U_iso_or_equiv
_atom_site_occupancy
_atom_site_adp_type
_atom_site_refinement_flags_posn
_atom_site_refinement_flags_occupancy
_atom_site_disorder_assembly
_atom_site_disorder_group
Pd1 Pd 0.044630(12) 0.673848(9) 0.357125(9) 0.0138 1.0000 Uani . . . .
P1 P -0.01106(4) 0.61706(3) 0.23386(3) 0.0159 1.0000 Uani . . . .
P2 P 0.05048(4) 0.75250(4) 0.47745(3) 0.0172 1.0000 Uani . . . .
F1 F -0.33528(12) 0.42523(11) 0.18338(10) 0.0383 1.0000 Uani . . . .
F2 F -0.26608(13) 0.91179(10) 0.56176(11) 0.0407 1.0000 Uani . . . .
N1 N -0.10084(14) 0.66065(12) 0.37441(11) 0.0180 1.0000 Uani . . . .
C1 C -0.13094(16) 0.57288(14) 0.25431(13) 0.0179 1.0000 Uani . . . .
C2 C -0.18991(18) 0.51374(15) 0.20540(14) 0.0235 1.0000 Uani . . . .
C3 C -0.27644(19) 0.48110(16) 0.23153(16) 0.0267 1.0000 Uani . . . .
C4 C -0.30520(19) 0.50198(16) 0.30545(16) 0.0266 1.0000 Uani . . . .
C5 C -0.24676(18) 0.56057(15) 0.35375(15) 0.0229 1.0000 Uani . . . .
C6 C -0.16085(17) 0.59978(13) 0.32772(13) 0.0182 1.0000 Uani . . . .
C7 C -0.14511(17) 0.72496(14) 0.41860(13) 0.0178 1.0000 Uani . . . .
C8 C -0.24863(18) 0.74672(15) 0.40779(15) 0.0229 1.0000 Uani . . . .
C9 C -0.28849(19) 0.80868(15) 0.45589(17) 0.0265 1.0000 Uani . . . .
C10 C -0.2257(2) 0.85069(15) 0.51430(17) 0.0286 1.0000 Uani . . . .
C11 C -0.1244(2) 0.83523(15) 0.52518(16) 0.0264 1.0000 Uani . . . .
C12 C -0.08323(17) 0.77333(14) 0.47583(14) 0.0194 1.0000 Uani . . . .
C13 C 0.06143(19) 0.53014(15) 0.19071(13) 0.0219 1.0000 Uani . . . .
C14 C 0.0691(2) 0.44994(16) 0.24640(16) 0.0322 1.0000 Uani . . . .
C15 C 0.0279(2) 0.50437(19) 0.10425(15) 0.0325 1.0000 Uani . . . .
C16 C -0.0335(2) 0.70564(16) 0.15949(14) 0.0251 1.0000 Uani . . . .
C17 C -0.1100(3) 0.77152(18) 0.18434(18) 0.0388 1.0000 Uani . . . .
C18 C 0.0669(2) 0.75014(19) 0.14813(16) 0.0373 1.0000 Uani . . . .
C19 C 0.0897(2) 0.69447(18) 0.57207(14) 0.0274 1.0000 Uani . . . .
C20 C 0.0571(3) 0.7373(2) 0.64681(16) 0.0484 1.0000 Uani . . . .
C21 C 0.0500(3) 0.59930(19) 0.56352(17) 0.0421 1.0000 Uani . . . .
C22 C 0.1100(2) 0.86257(19) 0.47534(16) 0.0342 1.0000 Uani . . . .
C23 C 0.0784(3) 0.90878(17) 0.39823(18) 0.0412 1.0000 Uani . . . .
C24 C 0.1366(4) 0.9098(3) 0.5476(3) 0.0340(14) 0.528(8) Uiso . P 1 1
C25 C 0.4780(2) 0.6162(2) 0.39487(18) 0.0404 1.0000 Uani . . . .
C241 C 0.2084(4) 0.8836(4) 0.5178(3) 0.0291(14) 0.472(8) Uiso . P 1 2
B1 B 0.2439(2) 0.66372(17) 0.35250(17) 0.0225 1.0000 Uani . . . .
B2 B 0.3350(2) 0.74780(19) 0.36934(16) 0.0237 1.0000 Uani . . . .
B3 B 0.3313(2) 0.6824(2) 0.28123(18) 0.0313 1.0000 Uani . . . .
B4 B 0.2989(3) 0.5728(2) 0.3066(2) 0.0428 1.0000 Uani . . . .
B5 B 0.2798(3) 0.5704(2) 0.4109(3) 0.0424 1.0000 Uani . . . .
B6 B 0.3048(2) 0.68009(19) 0.44951(17) 0.0263 1.0000 Uani . . . .
B7 B 0.4315(2) 0.7059(2) 0.43957(16) 0.0279 1.0000 Uani . . . .
B8 B 0.3974(2) 0.5972(2) 0.4661(2) 0.0383 1.0000 Uani . . . .
B9 B 0.3934(3) 0.5344(2) 0.3775(3) 0.0488 1.0000 Uani . . . .
B10 B 0.4254(3) 0.6011(3) 0.2991(2) 0.0431 1.0000 Uani . . . .
B11 B 0.4480(2) 0.7079(2) 0.33716(18) 0.0325 1.0000 Uani . . . .
H21 H -0.1708 0.4969 0.1549 0.0284 1.0000 Uiso R . . .
H41 H -0.3644 0.4769 0.3225 0.0315 1.0000 Uiso R . . .
H51 H -0.2650 0.5743 0.4052 0.0273 1.0000 Uiso R . . .
H81 H -0.2913 0.7182 0.3669 0.0278 1.0000 Uiso R . . .
H91 H -0.3583 0.8222 0.4486 0.0319 1.0000 Uiso R . . .
H111 H -0.0827 0.8657 0.5654 0.0322 1.0000 Uiso R . . .
H131 H 0.1280 0.5523 0.1912 0.0263 1.0000 Uiso R . . .
H141 H 0.1069 0.4045 0.2246 0.0395 1.0000 Uiso R . . .
H142 H 0.1010 0.4666 0.2973 0.0395 1.0000 Uiso R . . .
H143 H 0.0032 0.4289 0.2518 0.0395 1.0000 Uiso R . . .
H151 H 0.0705 0.4592 0.0876 0.0389 1.0000 Uiso R . . .
H152 H 0.0312 0.5548 0.0709 0.0389 1.0000 Uiso R . . .
H153 H -0.0394 0.4833 0.1006 0.0389 1.0000 Uiso R . . .
H161 H -0.0594 0.6798 0.1102 0.0296 1.0000 Uiso R . . .
H171 H -0.1210 0.8167 0.1452 0.0453 1.0000 Uiso R . . .
H172 H -0.0852 0.7972 0.2341 0.0453 1.0000 Uiso R . . .
H173 H -0.1715 0.7418 0.1896 0.0453 1.0000 Uiso R . . .
H181 H 0.0563 0.7960 0.1095 0.0444 1.0000 Uiso R . . .
H182 H 0.0947 0.7746 0.1976 0.0444 1.0000 Uiso R . . .
H183 H 0.1121 0.7076 0.1307 0.0444 1.0000 Uiso R . . .
H191 H 0.1611 0.6919 0.5781 0.0334 1.0000 Uiso R . . .
H201 H 0.0804 0.7029 0.6923 0.0586 1.0000 Uiso R . . .
H202 H 0.0850 0.7951 0.6522 0.0586 1.0000 Uiso R . . .
H203 H -0.0142 0.7410 0.6425 0.0586 1.0000 Uiso R . . .
H211 H 0.0692 0.5676 0.6114 0.0502 1.0000 Uiso R . . .
H212 H -0.0212 0.6000 0.5532 0.0502 1.0000 Uiso R . . .
H213 H 0.0779 0.5713 0.5205 0.0502 1.0000 Uiso R . . .
H221 H 0.1756 0.8446 0.4654 0.0401 0.528(8) Uiso R P 1 1
H222 H 0.0687 0.8937 0.5084 0.0401 0.472(8) Uiso R P 1 2
H231 H 0.1098 0.9652 0.3981 0.0484 1.0000 Uiso R . . .
H232 H 0.0074 0.9160 0.3920 0.0484 1.0000 Uiso R . . .
H233 H 0.0980 0.8742 0.3554 0.0484 1.0000 Uiso R . . .
H241 H 0.1665 0.9648 0.5362 0.0431 0.528(8) Uiso R P 1 1
H242 H 0.0777 0.9202 0.5731 0.0431 0.528(8) Uiso R P 1 1
H243 H 0.1830 0.8758 0.5817 0.0431 0.528(8) Uiso R P 1 1
H251 H 0.5473 0.6021 0.4074 0.0483 1.0000 Uiso R . . .
H501 H 0.160(2) 0.6914(19) 0.3284(18) 0.027(7) 1.0000 Uiso . . . .
H502 H 0.3155 0.8186 0.3666 0.0283 1.0000 Uiso R . . .
H503 H 0.3099 0.7100 0.2214 0.0377 1.0000 Uiso R . . .
H504 H 0.2556 0.5293 0.2632 0.0512 1.0000 Uiso R . . .
H505 H 0.2253 0.5258 0.4349 0.0509 1.0000 Uiso R . . .
H506 H 0.2654 0.7059 0.4987 0.0316 1.0000 Uiso R . . .
H507 H 0.4748 0.7494 0.4830 0.0335 1.0000 Uiso R . . .
H508 H 0.4189 0.5696 0.5259 0.0462 1.0000 Uiso R . . .
H509 H 0.4128 0.4636 0.3802 0.0586 1.0000 Uiso R . . .
H510 H 0.4648 0.5753 0.2499 0.0519 1.0000 Uiso R . . .
H511 H 0.5026 0.7525 0.3132 0.0391 1.0000 Uiso R . . .
H2411 H 0.2246 0.9437 0.5084 0.0334 0.472(8) Uiso R P 1 2
H2412 H 0.2057 0.8747 0.5733 0.0334 0.472(8) Uiso R P 1 2
H2413 H 0.2585 0.8462 0.4998 0.0334 0.472(8) Uiso R P 1 2

loop_
_atom_site_aniso_label
_atom_site_aniso_U_11
_atom_site_aniso_U_22
_atom_site_aniso_U_33
_atom_site_aniso_U_23
_atom_site_aniso_U_13
_atom_site_aniso_U_12
Pd1 0.01095(9) 0.01617(8) 0.01436(9) -0.00125(5) 0.00226(6) 0.00078(5)
P1 0.0158(3) 0.0177(2) 0.0142(2) -0.00020(18) 0.0018(2) -0.00075(19)
P2 0.0136(3) 0.0216(2) 0.0168(2) -0.00315(19) 0.0034(2) -0.0001(2)
F1 0.0260(8) 0.0419(9) 0.0464(10) -0.0191(7) 0.0010(7) -0.0148(7)
F2 0.0292(9) 0.0304(8) 0.0667(12) -0.0221(8) 0.0241(8) 0.0020(6)
N1 0.0113(9) 0.0209(8) 0.0222(9) -0.0043(7) 0.0041(7) -0.0007(7)
C1 0.0129(10) 0.0195(9) 0.0214(10) -0.0014(8) 0.0019(8) 0.0001(7)
C2 0.0199(11) 0.0263(11) 0.0239(11) -0.0037(9) 0.0000(9) -0.0014(9)
C3 0.0188(11) 0.0244(11) 0.0354(13) -0.0099(9) -0.0032(10) -0.0050(9)
C4 0.0170(11) 0.0251(11) 0.0387(13) -0.0040(9) 0.0075(10) -0.0056(9)
C5 0.0173(11) 0.0237(10) 0.0288(11) -0.0024(9) 0.0074(9) -0.0014(8)
C6 0.0150(10) 0.0172(9) 0.0221(10) -0.0004(8) 0.0010(8) 0.0008(8)
C7 0.0141(10) 0.0181(9) 0.0223(10) 0.0000(8) 0.0074(8) 0.0006(7)
C8 0.0145(11) 0.0214(10) 0.0336(12) -0.0003(9) 0.0067(9) 0.0004(8)
C9 0.0146(11) 0.0221(10) 0.0443(15) 0.0005(10) 0.0094(10) 0.0027(8)
C10 0.0257(13) 0.0193(10) 0.0437(15) -0.0082(10) 0.0171(11) 0.0023(9)
C11 0.0201(12) 0.0261(11) 0.0346(13) -0.0098(9) 0.0103(10) -0.0012(9)
C12 0.0142(10) 0.0203(9) 0.0246(10) -0.0021(8) 0.0071(8) 0.0010(8)
C13 0.0233(12) 0.0248(10) 0.0186(10) -0.0058(8) 0.0068(9) -0.0023(9)
C14 0.0397(16) 0.0229(11) 0.0361(14) -0.0013(10) 0.0131(12) 0.0086(10)
C15 0.0272(14) 0.0459(15) 0.0257(12) -0.0144(11) 0.0087(10) -0.0084(11)
C16 0.0323(14) 0.0232(10) 0.0184(10) 0.0054(8) -0.0043(10) -0.0043(9)
C17 0.0506(19) 0.0270(12) 0.0364(15) 0.0054(11) -0.0057(13) 0.0104(12)
C18 0.0457(18) 0.0365(14) 0.0283(13) 0.0117(11) -0.0024(12) -0.0175(12)
C19 0.0209(12) 0.0445(13) 0.0174(10) 0.0043(10) 0.0050(9) 0.0056(10)
C20 0.059(2) 0.068(2) 0.0200(12) -0.0054(13) 0.0132(13) -0.0017(17)
C21 0.062(2) 0.0356(14) 0.0308(14) 0.0122(11) 0.0138(14) 0.0116(14)
C22 0.0334(15) 0.0385(14) 0.0290(13) 0.0054(11) -0.0044(11) -0.0205(12)
C23 0.056(2) 0.0220(11) 0.0404(15) 0.0029(10) -0.0181(14) -0.0050(12)
C25 0.0276(15) 0.0562(18) 0.0372(15) -0.0052(13) 0.0031(12) 0.0144(13)
B1 0.0139(12) 0.0270(12) 0.0262(13) 0.0004(10) 0.0010(10) 0.0033(9)
B2 0.0155(12) 0.0320(13) 0.0237(12) 0.0036(10) 0.0030(10) -0.0027(10)
B3 0.0206(14) 0.0506(18) 0.0228(13) -0.0051(12) 0.0029(11) 0.0068(12)
B4 0.0258(16) 0.0379(16) 0.062(2) -0.0137(15) -0.0061(16) 0.0095(13)
B5 0.0237(16) 0.0286(14) 0.073(3) 0.0208(15) -0.0036(16) 0.0021(12)
B6 0.0180(13) 0.0388(15) 0.0226(12) 0.0093(10) 0.0046(10) 0.0049(11)
B7 0.0172(13) 0.0459(16) 0.0206(12) 0.0009(11) 0.0017(10) 0.0003(12)
B8 0.0226(15) 0.0490(18) 0.0429(18) 0.0192(15) 0.0016(13) 0.0127(13)
B9 0.0289(18) 0.0376(17) 0.076(3) 0.0080(17) -0.0110(18) 0.0101(14)
B10 0.0236(16) 0.061(2) 0.0437(19) -0.0192(16) -0.0027(14) 0.0146(15)
B11 0.0215(14) 0.0525(18) 0.0246(13) 0.0002(13) 0.0072(11) 0.0010(13)

loop_
_atom_type_symbol
_atom_type_scat_dispersion_real
_atom_type_scat_dispersion_imag
_atom_type_scat_Cromer_Mann_a1
_atom_type_scat_Cromer_Mann_b1
_atom_type_scat_Cromer_Mann_a2
_atom_type_scat_Cromer_Mann_b2
_atom_type_scat_Cromer_Mann_a3
_atom_type_scat_Cromer_Mann_b3
_atom_type_scat_Cromer_Mann_a4
_atom_type_scat_Cromer_Mann_b4
_atom_type_scat_Cromer_Mann_c
_atom_type_scat_source
C 0.0033 0.0016 2.3100 20.8439 1.0200 10.2075 1.5886 0.5687 0.8650 51.6512 0.2156 'International Tables Vol C 4.2.6.8 and 6.1.1.4'
H 0.0000 0.0000 0.4930 10.5109 0.3229 26.1257 0.1402 3.1424 0.0408 57.7998 0.0030 'International Tables Vol C 4.2.6.8 and 6.1.1.4'
B 0.0013 0.0007 2.0545 23.2185 1.3326 1.0210 1.0979 60.3498 0.7068 0.1403 -0.1932 'International Tables Vol C 4.2.6.8 and 6.1.1.4'
N 0.0061 0.0033 12.2126 0.0057 3.1322 9.8933 2.0125 28.9975 1.1663 0.5826 -11.5290 'International Tables Vol C 4.2.6.8 and 6.1.1.4'
F 0.0171 0.0103 3.5392 10.2825 2.6412 4.2944 1.5170 0.2615 1.0243 26.1476 0.2776 'International Tables Vol C 4.2.6.8 and 6.1.1.4'
P 0.1023 0.0942 6.4345 1.9067 4.1791 27.1570 1.7800 0.5260 1.4908 68.1645 1.1149 'International Tables Vol C 4.2.6.8 and 6.1.1.4'
Pd -0.9988 1.0072 19.3319 0.6987 15.5017 7.9893 5.2954 25.2052 0.6058 76.8986 5.2659 'International Tables Vol C 4.2.6.8 and 6.1.1.4'

loop_
_geom_angle_atom_site_label_1
_geom_angle_atom_site_label_2
_geom_angle_atom_site_label_3
_geom_angle
_geom_angle_publ_flag
P1 Pd1 P2 161.68(2) yes
P1 Pd1 N1 82.52(6) yes
P2 Pd1 N1 82.36(5) yes
P1 Pd1 B1 100.29(6) yes
P2 Pd1 B1 96.53(6) yes
N1 Pd1 B1 168.82(8) yes
P1 Pd1 H501 90.9(10) no
P2 Pd1 H501 102.9(10) no
N1 Pd1 H501 171.0(10) no
B1 Pd1 H501 19.4(10) no
Pd1 P1 C1 99.97(7) yes
Pd1 P1 C13 119.61(8) yes
C1 P1 C13 109.32(10) yes
Pd1 P1 C16 111.05(8) yes
C1 P1 C16 108.50(11) yes
C13 P1 C16 107.78(11) yes
Pd1 P2 C12 97.70(7) yes
Pd1 P2 C19 119.17(9) yes
C12 P2 C19 106.44(11) yes
Pd1 P2 C22 114.44(10) yes
C12 P2 C22 105.67(13) yes
C19 P2 C22 111.20(12) yes
Pd1 N1 C6 119.17(15) yes
Pd1 N1 C7 118.83(14) yes
C6 N1 C7 120.38(19) yes
P1 C1 C2 125.39(18) yes
P1 C1 C6 113.94(16) yes
C2 C1 C6 120.6(2) yes
C1 C2 C3 118.7(2) yes
C1 C2 H21 120.7 no
C3 C2 H21 120.6 no
F1 C3 C2 118.9(2) yes
F1 C3 C4 118.8(2) yes
C2 C3 C4 122.3(2) yes
C3 C4 C5 118.9(2) yes
C3 C4 H41 120.4 no
C5 C4 H41 120.8 no
C4 C5 C6 120.9(2) yes
C4 C5 H51 119.5 no
C6 C5 H51 119.6 no
N1 C6 C5 122.5(2) yes
N1 C6 C1 119.0(2) yes
C5 C6 C1 118.4(2) yes
N1 C7 C8 124.0(2) yes
N1 C7 C12 118.45(19) yes
C8 C7 C12 117.6(2) yes
C7 C8 C9 121.0(2) yes
C7 C8 H81 119.4 no
C9 C8 H81 119.6 no
C8 C9 C10 119.2(2) yes
C8 C9 H91 120.3 no
C10 C9 H91 120.5 no
F2 C10 C9 118.7(2) yes
F2 C10 C11 118.9(2) yes
C9 C10 C11 122.4(2) yes
C10 C11 C12 118.7(2) yes
C10 C11 H111 120.7 no
C12 C11 H111 120.5 no
P2 C12 C7 115.26(16) yes
P2 C12 C11 123.81(18) yes
C7 C12 C11 120.9(2) yes
P1 C13 C14 109.08(16) yes
P1 C13 C15 116.67(18) yes
C14 C13 C15 112.2(2) yes
P1 C13 H131 106.2 no
C14 C13 H131 105.9 no
C15 C13 H131 106.0 no
C13 C14 H141 109.7 no
C13 C14 H142 109.8 no
H141 C14 H142 109.5 no
C13 C14 H143 108.8 no
H141 C14 H143 109.5 no
H142 C14 H143 109.5 no
C13 C15 H151 110.0 no
C13 C15 H152 109.4 no
H151 C15 H152 109.5 no
C13 C15 H153 109.0 no
H151 C15 H153 109.5 no
H152 C15 H153 109.5 no
P1 C16 C17 110.74(18) yes
P1 C16 C18 108.94(17) yes
C17 C16 C18 111.9(2) yes
P1 C16 H161 108.4 no
C17 C16 H161 108.5 no
C18 C16 H161 108.3 no
C16 C17 H171 109.8 no
C16 C17 H172 109.3 no
H171 C17 H172 109.5 no
C16 C17 H173 109.4 no
H171 C17 H173 109.5 no
H172 C17 H173 109.5 no
C16 C18 H181 109.7 no
C16 C18 H182 109.0 no
H181 C18 H182 109.5 no
C16 C18 H183 109.7 no
H181 C18 H183 109.5 no
H182 C18 H183 109.5 no
P2 C19 C20 115.7(2) yes
P2 C19 C21 107.50(18) yes
C20 C19 C21 110.5(2) yes
P2 C19 H191 107.5 no
C20 C19 H191 107.7 no
C21 C19 H191 107.7 no
C19 C20 H201 109.7 no
C19 C20 H202 109.0 no
H201 C20 H202 109.5 no
C19 C20 H203 109.7 no
H201 C20 H203 109.5 no
H202 C20 H203 109.5 no
C19 C21 H211 109.5 no
C19 C21 H212 109.7 no
H211 C21 H212 109.5 no
C19 C21 H213 109.2 no
H211 C21 H213 109.5 no
H212 C21 H213 109.5 no
P2 C22 C23 110.81(17) yes
P2 C22 C24 120.2(3) yes
C23 C22 C24 122.1(3) yes
P2 C22 H221 98.9 no
C23 C22 H221 99.1 no
C24 C22 H221 98.2 no
P2 C22 C23 110.81(17) yes
P2 C22 C241 123.6(3) yes
C23 C22 C241 118.6(3) yes
P2 C22 H222 99.0 no
C23 C22 H222 98.7 no
C241 C22 H222 98.9 no
C22 C23 H231 109.7 no
C22 C23 H232 109.5 no
H231 C23 H232 109.5 no
C22 C23 H233 109.2 no
H231 C23 H233 109.5 no
H232 C23 H233 109.5 no
C22 C24 H241 109.7 no
C22 C24 H242 109.1 no
H241 C24 H242 109.5 no
C22 C24 H243 109.6 no
H241 C24 H243 109.5 no
H242 C24 H243 109.5 no
B7 C25 B8 62.47(19) yes
B7 C25 B9 113.1(3) yes
B8 C25 B9 62.5(2) yes
B7 C25 B10 113.2(2) yes
B8 C25 B10 114.4(3) yes
B9 C25 B10 62.3(2) yes
B7 C25 B11 62.25(18) yes
B8 C25 B11 113.9(2) yes
B9 C25 B11 112.5(2) yes
B10 C25 B11 61.6(2) yes
B7 C25 H251 118.3 no
B8 C25 H251 118.3 no
B9 C25 H251 119.7 no
B10 C25 H251 118.2 no
B11 C25 H251 118.0 no
C22 C241 H2411 109.5 no
C22 C241 H2412 108.9 no
H2411 C241 H2412 109.5 no
C22 C241 H2413 110.0 no
H2411 C241 H2413 109.5 no
H2412 C241 H2413 109.5 no
Pd1 B1 B2 128.83(16) yes
Pd1 B1 B3 137.35(16) yes
B2 B1 B3 60.23(17) yes
Pd1 B1 B4 121.17(17) yes
B2 B1 B4 108.4(2) yes
B3 B1 B4 59.78(19) yes
Pd1 B1 B5 104.04(17) yes
B2 B1 B5 110.2(2) yes
B3 B1 B5 110.2(2) yes
B4 B1 B5 61.5(2) yes
Pd1 B1 B6 109.06(16) yes
B2 B1 B6 60.47(15) yes
B3 B1 B6 109.3(2) yes
B4 B1 B6 109.9(2) yes
B5 B1 B6 61.39(18) yes
B2 B1 H501 113.5(14) no
B3 B1 H501 111.3(14) no
B4 B1 H501 121.8(14) no
B5 B1 H501 130.3(14) no
B6 B1 H501 125.2(14) no
B1 B2 B3 60.61(17) yes
B1 B2 B6 59.87(16) yes
B3 B2 B6 109.1(2) yes
B1 B2 B7 107.0(2) yes
B3 B2 B7 108.2(2) yes
B6 B2 B7 59.61(16) yes
B1 B2 B11 107.7(2) yes
B3 B2 B11 60.12(17) yes
B6 B2 B11 108.0(2) yes
B7 B2 B11 59.84(16) yes
B1 B2 H502 122.6 no
B3 B2 H502 121.3 no
B6 B2 H502 121.3 no
B7 B2 H502 121.7 no
B11 B2 H502 121.7 no
B1 B3 B2 59.17(16) yes
B1 B3 B4 59.76(19) yes
B2 B3 B4 107.6(2) yes
B1 B3 B10 106.4(2) yes
B2 B3 B10 106.8(2) yes
B4 B3 B10 59.8(2) yes
B1 B3 B11 106.2(2) yes
B2 B3 B11 59.56(16) yes
B4 B3 B11 107.3(2) yes
B10 B3 B11 59.31(19) yes
B1 B3 H503 123.5 no
B2 B3 H503 122.4 no
B4 B3 H503 121.8 no
B10 B3 H503 122.1 no
B11 B3 H503 122.1 no
B3 B4 B1 60.47(18) yes
B3 B4 B5 108.5(2) yes
B1 B4 B5 58.78(18) yes
B3 B4 B9 107.3(2) yes
B1 B4 B9 105.2(3) yes
B5 B4 B9 59.5(2) yes
B3 B4 B10 59.7(2) yes
B1 B4 B10 106.9(2) yes
B5 B4 B10 108.2(2) yes
B9 B4 B10 59.9(2) yes
B3 B4 H504 121.4 no
B1 B4 H504 122.6 no
B5 B4 H504 121.1 no
B9 B4 H504 123.3 no
B10 B4 H504 122.4 no
B4 B5 B1 59.72(19) yes
B4 B5 B6 107.1(2) yes
B1 B5 B6 59.52(16) yes
B4 B5 B8 107.1(3) yes
B1 B5 B8 106.4(2) yes
B6 B5 B8 58.92(18) yes
B4 B5 B9 58.5(2) yes
B1 B5 B9 105.1(3) yes
B6 B5 B9 105.5(2) yes
B8 B5 B9 59.7(2) yes
B4 B5 H505 122.6 no
B1 B5 H505 123.0 no
B6 B5 H505 122.4 no
B8 B5 H505 121.9 no
B9 B5 H505 123.9 no
B5 B6 B2 107.7(2) yes
B5 B6 B1 59.09(17) yes
B2 B6 B1 59.66(15) yes
B5 B6 B7 108.2(2) yes
B2 B6 B7 60.09(16) yes
B1 B6 B7 107.2(2) yes
B5 B6 B8 60.16(18) yes
B2 B6 B8 108.5(2) yes
B1 B6 B8 107.1(2) yes
B7 B6 B8 60.45(18) yes
B5 B6 H506 120.9 no
B2 B6 H506 122.4 no
B1 B6 H506 122.5 no
B7 B6 H506 122.4 no
B8 B6 H506 121.2 no
C25 B7 B2 105.2(2) yes
C25 B7 B6 105.5(2) yes
B2 B7 B6 60.31(15) yes
C25 B7 B8 59.4(2) yes
B2 B7 B8 108.1(2) yes
B6 B7 B8 59.74(17) yes
C25 B7 B11 59.27(18) yes
B2 B7 B11 59.93(16) yes
B6 B7 B11 108.6(2) yes
B8 B7 B11 108.9(2) yes
C25 B7 H507 125.4 no
B2 B7 H507 121.7 no
B6 B7 H507 120.7 no
B8 B7 H507 121.0 no
B11 B7 H507 121.9 no
C25 B8 B5 104.9(3) yes
C25 B8 B7 58.17(18) yes
B5 B8 B7 108.3(2) yes
C25 B8 B6 104.6(2) yes
B5 B8 B6 60.92(17) yes
B7 B8 B6 59.81(17) yes
C25 B8 B9 57.6(2) yes
B5 B8 B9 59.5(2) yes
B7 B8 B9 105.6(2) yes
B6 B8 B9 106.9(2) yes
C25 B8 H508 125.6 no
B5 B8 H508 121.3 no
B7 B8 H508 122.2 no
B6 B8 H508 121.5 no
B9 B8 H508 123.7 no
C25 B9 B8 59.9(2) yes
C25 B9 B5 107.8(3) yes
B8 B9 B5 60.8(2) yes
C25 B9 B4 107.5(3) yes
B8 B9 B4 110.9(2) yes
B5 B9 B4 62.0(2) yes
C25 B9 B10 59.6(2) yes
B8 B9 B10 110.1(3) yes
B5 B9 B10 110.8(2) yes
B4 B9 B10 60.6(2) yes
C25 B9 H509 123.8 no
B8 B9 H509 120.1 no
B5 B9 H509 119.6 no
B4 B9 H509 120.1 no
B10 B9 H509 120.9 no
C25 B10 B4 105.4(3) yes
C25 B10 B3 106.4(2) yes
B4 B10 B3 60.48(19) yes
C25 B10 B9 58.1(2) yes
B4 B10 B9 59.5(2) yes
B3 B10 B9 107.5(3) yes
C25 B10 B11 59.44(19) yes
B4 B10 B11 109.0(2) yes
B3 B10 B11 60.79(19) yes
B9 B10 B11 107.4(3) yes
C25 B10 H510 125.4 no
B4 B10 H510 120.6 no
B3 B10 H510 120.7 no
B9 B10 H510 122.8 no
B11 B10 H510 121.7 no
C25 B11 B3 105.3(2) yes
C25 B11 B2 104.9(2) yes
B3 B11 B2 60.32(17) yes
C25 B11 B7 58.48(18) yes
B3 B11 B7 108.7(2) yes
B2 B11 B7 60.22(16) yes
C25 B11 B10 59.0(2) yes
B3 B11 B10 59.90(18) yes
B2 B11 B10 107.9(2) yes
B7 B11 B10 108.0(3) yes
C25 B11 H511 125.4 no
B3 B11 H511 121.1 no
B2 B11 H511 121.8 no
B7 B11 H511 121.8 no
B10 B11 H511 121.6 no
B1 H501 Pd1 133(2) no

loop_
_geom_bond_atom_site_label_1
_geom_bond_atom_site_label_2
_geom_bond_distance
_geom_bond_publ_flag
Pd1 P1 2.2969(5) yes
Pd1 P2 2.3449(6) yes
Pd1 N1 2.0072(19) yes
Pd1 B1 2.677(3) yes
Pd1 H501 1.69(3) no
P1 C1 1.803(2) yes
P1 C13 1.828(2) yes
P1 C16 1.836(2) yes
P2 C12 1.812(2) yes
P2 C19 1.846(2) yes
P2 C22 1.844(3) yes
F1 C3 1.361(3) yes
F2 C10 1.370(3) yes
N1 C6 1.404(3) yes
N1 C7 1.394(3) yes
C1 C2 1.399(3) yes
C1 C6 1.401(3) yes
C2 C3 1.373(4) yes
C2 H21 0.950 no
C3 C4 1.380(4) yes
C4 C5 1.385(3) yes
C4 H41 0.950 no
C5 C6 1.404(3) yes
C5 H51 0.950 no
C7 C8 1.415(3) yes
C7 C12 1.406(3) yes
C8 C9 1.382(3) yes
C8 H81 0.950 no
C9 C10 1.378(4) yes
C9 H91 0.950 no
C10 C11 1.366(4) yes
C11 C12 1.403(3) yes
C11 H111 0.950 no
C13 C14 1.529(3) yes
C13 C15 1.529(3) yes
C13 H131 0.950 no
C14 H141 0.950 no
C14 H142 0.950 no
C14 H143 0.950 no
C15 H151 0.950 no
C15 H152 0.950 no
C15 H153 0.950 no
C16 C17 1.518(4) yes
C16 C18 1.531(4) yes
C16 H161 0.950 no
C17 H171 0.950 no
C17 H172 0.950 no
C17 H173 0.950 no
C18 H181 0.950 no
C18 H182 0.950 no
C18 H183 0.950 no
C19 C20 1.521(4) yes
C19 C21 1.533(4) yes
C19 H191 0.950 no
C20 H201 0.950 no
C20 H202 0.950 no
C20 H203 0.950 no
C21 H211 0.950 no
C21 H212 0.950 no
C21 H213 0.950 no
C22 C23 1.496(4) yes
C22 C24 1.423(6) yes
C22 H221 0.950 no
C22 C23 1.496(4) yes
C22 C241 1.464(6) yes
C22 H222 0.950 no
C23 H231 0.950 no
C23 H232 0.950 no
C23 H233 0.950 no
C24 H241 0.950 no
C24 H242 0.950 no
C24 H243 0.950 no
C25 B7 1.700(4) yes
C25 B8 1.721(5) yes
C25 B9 1.679(5) yes
C25 B10 1.706(4) yes
C25 B11 1.714(5) yes
C25 H251 0.952 no
C241 H2411 0.950 no
C241 H2412 0.950 no
C241 H2413 0.950 no
B1 B2 1.761(4) yes
B1 B3 1.787(4) yes
B1 B4 1.774(4) yes
B1 B5 1.757(4) yes
B1 B6 1.765(4) yes
B1 H501 1.22(3) no
B2 B3 1.780(4) yes
B2 B6 1.775(4) yes
B2 B7 1.772(4) yes
B2 B11 1.766(4) yes
B2 H502 1.100 no
B3 B4 1.774(5) yes
B3 B10 1.761(5) yes
B3 B11 1.777(4) yes
B3 H503 1.100 no
B4 B5 1.805(6) yes
B4 B9 1.742(5) yes
B4 B10 1.762(5) yes
B4 H504 1.100 no
B5 B6 1.798(5) yes
B5 B8 1.784(5) yes
B5 B9 1.761(6) yes
B5 H505 1.100 no
B6 B7 1.763(4) yes
B6 B8 1.762(4) yes
B6 H506 1.100 no
B7 B8 1.774(5) yes
B7 B11 1.765(4) yes
B7 H507 1.100 no
B8 B9 1.765(6) yes
B8 H508 1.100 no
B9 B10 1.751(6) yes
B9 H509 1.100 no
B10 B11 1.750(5) yes
B10 H510 1.100 no
B11 H511 1.100 no
